data_7054673
loop_
_publ_author_name
'Hazra, Susanta'
'Karmakar, Anirban'
'Guedes da Silva, Maria de F\'atima C.'
'Dlh\'a\<n, L'ubor'
'Bo\<ca, Roman'
'Pombeiro, Armando J. L.'

_publ_section_title
;
 Sulfonated Schiff base dinuclear and polymeric copper(ii) complexes:
 crystal structures, magnetic properties and catalytic application in
 Henry reaction
;
_journal_issue 5
_journal_name_full 'New J. Chem.'
_journal_page_first 3424
_journal_paper_doi 10.1039/C5NJ00330J
_journal_volume 39
_journal_year 2015
_chemical_formula_moiety 'C24 H18 Cu2 N10 O6 S2'
_chemical_formula_sum 'C24 H18 Cu2 N10 O6 S2'
_chemical_formula_weight 733.68
_chemical_name_systematic
; 
 ? 
;
_space_group_IT_number 61
_symmetry_cell_setting orthorhombic
_symmetry_Int_Tables_number 61
_symmetry_space_group_name_Hall '-P 2ac 2ab'
_symmetry_space_group_name_H-M 'P b c a'
_atom_sites_solution_hydrogens geom
_atom_sites_solution_primary direct
_atom_sites_solution_secondary difmap
_audit_creation_method SHELXL-97
_audit_update_record
;
2014-10-23 deposited with the CCDC.
2015-02-13 downloaded from the CCDC.
;
_cell_angle_alpha 90.00
_cell_angle_beta 90.00
_cell_angle_gamma 90.00
_cell_formula_units_Z 4
_cell_length_a 13.3215(10)
_cell_length_b 12.3215(9)
_cell_length_c 16.7717(12)
_cell_measurement_reflns_used 9920
_cell_measurement_temperature 296(2)
_cell_measurement_theta_max 26.33
_cell_measurement_theta_min 2.43
_cell_volume 2752.9(3)
_computing_molecular_graphics 'Ortep-3 for Windows (Farrugia, 1997)'
_computing_publication_material 'WinGX publication routines (Farrugia, 1999)'
_computing_structure_refinement 'SHELXL-97 (Sheldrick, 2008)'
_computing_structure_solution 'SHELXS-97 (Sheldrick, 1990)'
_diffrn_ambient_temperature 296(2)
_diffrn_measured_fraction_theta_full 1.000
_diffrn_measured_fraction_theta_max 1.000
_diffrn_measurement_device_type 'Bruker APEX-II PHOTON  100'
_diffrn_measurement_method '\f and \w scans'
_diffrn_radiation_monochromator graphite
_diffrn_radiation_source 'fine-focus sealed tube'
_diffrn_radiation_type MoK\a
_diffrn_radiation_wavelength 0.71069
_diffrn_reflns_av_R_equivalents 0.0395
_diffrn_reflns_av_sigmaI/netI 0.0159
_diffrn_reflns_limit_h_max 14
_diffrn_reflns_limit_h_min -16
_diffrn_reflns_limit_k_max 14
_diffrn_reflns_limit_k_min -14
_diffrn_reflns_limit_l_max 20
_diffrn_reflns_limit_l_min -20
_diffrn_reflns_number 32709
_diffrn_reflns_theta_full 25.34
_diffrn_reflns_theta_max 25.34
_diffrn_reflns_theta_min 2.56
_exptl_absorpt_coefficient_mu 1.758
_exptl_absorpt_correction_T_max 0.8564
_exptl_absorpt_correction_T_min 0.6005
_exptl_absorpt_correction_type multi-scan
_exptl_absorpt_process_details sadabs
_exptl_crystal_colour green
_exptl_crystal_density_diffrn 1.770
_exptl_crystal_density_method 'not measured'
_exptl_crystal_description plate
_exptl_crystal_F_000 1480
_exptl_crystal_size_max 0.32
_exptl_crystal_size_mid 0.12
_exptl_crystal_size_min 0.09
_refine_diff_density_max 0.953
_refine_diff_density_min -0.295
_refine_diff_density_rms 0.109
_refine_ls_extinction_method none
_refine_ls_goodness_of_fit_ref 1.110
_refine_ls_hydrogen_treatment constr
_refine_ls_matrix_type full
_refine_ls_number_parameters 199
_refine_ls_number_reflns 2518
_refine_ls_number_restraints 0
_refine_ls_restrained_S_all 1.110
_refine_ls_R_factor_all 0.0472
_refine_ls_R_factor_gt 0.0366
_refine_ls_shift/su_max 0.001
_refine_ls_shift/su_mean 0.000
_refine_ls_structure_factor_coef Fsqd
_refine_ls_weighting_details 'calc w=1/[\s^2^(Fo^2^)+(0.0578P)^2^+1.5300P] where P=(Fo^2^+2Fc^2^)/3'
_refine_ls_weighting_scheme calc
_refine_ls_wR_factor_gt 0.0946
_refine_ls_wR_factor_ref 0.0989
_reflns_number_gt 2083
_reflns_number_total 2518
_reflns_threshold_expression >2sigma(I)
_cod_data_source_file c5nj00330j2.cif
_cod_data_source_block 1
_cod_depositor_comments 'Adding full bibliography for 7054673--7054675.cif.'
_cod_database_code 7054673

loop_
_symmetry_equiv_pos_as_xyz
'x, y, z'
'-x+1/2, -y, z+1/2'
'x+1/2, -y+1/2, -z'
'-x, y+1/2, -z+1/2'
'-x, -y, -z'
'x-1/2, y, -z-1/2'
'-x-1/2, y-1/2, z'
'x, -y-1/2, z-1/2'

loop_
_atom_site_label
_atom_site_type_symbol
_atom_site_fract_x
_atom_site_fract_y
_atom_site_fract_z
_atom_site_U_iso_or_equiv
_atom_site_adp_type
_atom_site_occupancy
_atom_site_symmetry_multiplicity
_atom_site_calc_flag
_atom_site_refinement_flags
C1 C 0.1297(2) 0.2830(2) 0.58619(17) 0.0333(6) Uani 1 1 d .
C2 C 0.1490(2) 0.3247(3) 0.51155(17) 0.0358(7) Uani 1 1 d .
C3 C 0.1427(3) 0.4362(3) 0.4989(2) 0.0426(8) Uani 1 1 d .
H3 H 0.1583 0.4643 0.4489 0.051 Uiso 1 1 calc R
C4 C 0.1138(3) 0.5053(3) 0.5589(2) 0.0522(9) Uani 1 1 d .
H4 H 0.1097 0.5796 0.5498 0.063 Uiso 1 1 calc R
C5 C 0.0910(3) 0.4628(3) 0.6331(2) 0.0520(9) Uani 1 1 d .
H5 H 0.0700 0.5090 0.6738 0.062 Uiso 1 1 calc R
C6 C 0.0989(2) 0.3535(3) 0.6476(2) 0.0464(8) Uani 1 1 d .
H6 H 0.0838 0.3260 0.6978 0.056 Uiso 1 1 calc R
C11 C 0.1530(2) 0.1295(3) 0.67054(17) 0.0379(7) Uani 1 1 d .
H11 H 0.1664 0.1751 0.7134 0.045 Uiso 1 1 calc R
C12 C 0.1491(2) 0.0117(3) 0.68078(16) 0.0325(6) Uani 1 1 d .
C13 C 0.1601(2) -0.0392(3) 0.75376(18) 0.0426(8) Uani 1 1 d .
H13 H 0.1754 0.0005 0.7994 0.051 Uiso 1 1 calc R
C14 C 0.1480(2) -0.1506(3) 0.75721(18) 0.0470(8) Uani 1 1 d .
H14 H 0.1537 -0.1869 0.8056 0.056 Uiso 1 1 calc R
C15 C 0.1274(2) -0.2068(3) 0.68869(19) 0.0442(8) Uani 1 1 d .
H15 H 0.1191 -0.2817 0.6903 0.053 Uiso 1 1 calc R
C16 C 0.1192(2) -0.1516(3) 0.61692(18) 0.0380(7) Uani 1 1 d .
H16 H 0.1063 -0.1904 0.5705 0.046 Uiso 1 1 calc R
N1 N 0.13749(18) 0.1681(2) 0.60034(13) 0.0321(5) Uani 1 1 d .
N3 N 0.12928(17) -0.04400(19) 0.61310(14) 0.0306(5) Uani 1 1 d .
N11 N 0.0703(2) -0.0718(2) 0.45105(14) 0.0345(6) Uani 1 1 d .
N12 N 0.08632(19) -0.0749(2) 0.38044(15) 0.0373(6) Uani 1 1 d .
N13 N 0.0974(3) -0.0827(3) 0.31305(17) 0.0665(10) Uani 1 1 d .
O11 O 0.10871(17) 0.15223(19) 0.42968(12) 0.0462(6) Uani 1 1 d .
O12 O 0.28419(18) 0.1981(2) 0.44922(15) 0.0541(6) Uani 1 1 d .
O13 O 0.1775(2) 0.30382(19) 0.35918(12) 0.0563(7) Uani 1 1 d .
S1 S 0.18528(6) 0.23982(6) 0.43052(4) 0.0377(2) Uani 1 1 d .
Cu1 Cu 0.10543(3) 0.05147(3) 0.519197(19) 0.03124(15) Uani 1 1 d .

loop_
_atom_site_aniso_label
_atom_site_aniso_U_11
_atom_site_aniso_U_22
_atom_site_aniso_U_33
_atom_site_aniso_U_23
_atom_site_aniso_U_13
_atom_site_aniso_U_12
C1 0.0368(15) 0.0307(16) 0.0324(15) -0.0016(13) -0.0044(12) -0.0054(12)
C2 0.0373(15) 0.0387(18) 0.0313(16) -0.0058(13) 0.0018(12) -0.0038(13)
C3 0.0535(19) 0.0370(19) 0.0372(16) 0.0066(14) -0.0028(15) 0.0007(14)
C4 0.065(2) 0.0322(19) 0.060(2) -0.0033(18) -0.0028(17) 0.0016(16)
C5 0.063(2) 0.046(2) 0.047(2) -0.0128(16) 0.0064(17) 0.0011(16)
C6 0.057(2) 0.047(2) 0.0344(17) -0.0048(15) 0.0099(14) -0.0072(16)
C11 0.0464(17) 0.0420(18) 0.0253(15) -0.0057(12) -0.0012(13) -0.0115(14)
C12 0.0350(15) 0.0399(17) 0.0225(14) 0.0008(12) -0.0015(12) -0.0036(13)
C13 0.0510(19) 0.054(2) 0.0230(14) 0.0020(13) -0.0047(14) -0.0037(15)
C14 0.0522(18) 0.057(2) 0.0324(16) 0.0192(16) -0.0063(15) 0.0044(16)
C15 0.0542(19) 0.0365(18) 0.0418(18) 0.0100(15) -0.0023(15) 0.0038(15)
C16 0.0466(17) 0.0345(17) 0.0328(16) 0.0017(14) -0.0037(13) 0.0024(13)
N1 0.0410(12) 0.0348(14) 0.0206(11) -0.0023(10) 0.0010(10) -0.0088(11)
N3 0.0358(12) 0.0335(14) 0.0226(12) 0.0008(10) -0.0025(10) -0.0019(10)
N11 0.0483(14) 0.0345(14) 0.0208(12) -0.0038(10) -0.0012(11) -0.0009(11)
N12 0.0450(15) 0.0380(15) 0.0290(15) -0.0072(11) -0.0011(11) 0.0059(11)
N13 0.092(3) 0.083(3) 0.0245(16) -0.0102(16) 0.0089(15) 0.0133(19)
O11 0.0739(16) 0.0418(13) 0.0228(10) 0.0018(10) -0.0041(10) -0.0173(11)
O12 0.0566(13) 0.0544(15) 0.0513(14) -0.0003(12) 0.0074(11) 0.0086(11)
O13 0.0963(19) 0.0433(14) 0.0292(11) 0.0107(10) 0.0098(12) -0.0007(13)
S1 0.0535(5) 0.0344(4) 0.0251(4) 0.0039(3) 0.0065(3) -0.0024(3)
Cu1 0.0460(2) 0.0304(2) 0.0174(2) -0.00051(13) -0.00118(14) -0.00655(14)

loop_
_atom_type_symbol
_atom_type_description
_atom_type_scat_dispersion_real
_atom_type_scat_dispersion_imag
_atom_type_scat_source
C C 0.0033 0.0016 'International Tables Vol C Tables 4.2.6.8 and 6.1.1.4'
H H 0.0000 0.0000 'International Tables Vol C Tables 4.2.6.8 and 6.1.1.4'
N N 0.0061 0.0033 'International Tables Vol C Tables 4.2.6.8 and 6.1.1.4'
O O 0.0106 0.0060 'International Tables Vol C Tables 4.2.6.8 and 6.1.1.4'
S S 0.1246 0.1234 'International Tables Vol C Tables 4.2.6.8 and 6.1.1.4'
Cu Cu 0.3201 1.2651 'International Tables Vol C Tables 4.2.6.8 and 6.1.1.4'

loop_
_geom_angle_atom_site_label_1
_geom_angle_atom_site_label_2
_geom_angle_atom_site_label_3
_geom_angle
_geom_angle_site_symmetry_3
C2 C1 C6 119.3(3) .
C2 C1 N1 120.2(3) .
C6 C1 N1 120.5(3) .
C1 C2 C3 119.7(3) .
C1 C2 S1 121.7(2) .
C3 C2 S1 118.6(2) .
C4 C3 C2 121.1(3) .
C4 C3 H3 119.4 .
C2 C3 H3 119.4 .
C3 C4 C5 119.1(3) .
C3 C4 H4 120.5 .
C5 C4 H4 120.5 .
C6 C5 C4 120.8(3) .
C6 C5 H5 119.6 .
C4 C5 H5 119.6 .
C5 C6 C1 119.9(3) .
C5 C6 H6 120.0 .
C1 C6 H6 120.0 .
N1 C11 C12 117.9(3) .
N1 C11 H11 121.0 .
C12 C11 H11 121.0 .
N3 C12 C13 122.3(3) .
N3 C12 C11 114.3(2) .
C13 C12 C11 123.3(3) .
C12 C13 C14 118.3(3) .
C12 C13 H13 120.8 .
C14 C13 H13 120.8 .
C15 C14 C13 119.4(3) .
C15 C14 H14 120.3 .
C13 C14 H14 120.3 .
C14 C15 C16 119.7(3) .
C14 C15 H15 120.1 .
C16 C15 H15 120.1 .
N3 C16 C15 121.4(3) .
N3 C16 H16 119.3 .
C15 C16 H16 119.3 .
C11 N1 C1 121.7(2) .
C11 N1 Cu1 112.8(2) .
C1 N1 Cu1 124.89(18) .
C16 N3 C12 118.9(2) .
C16 N3 Cu1 127.5(2) .
C12 N3 Cu1 113.30(19) .
N12 N11 Cu1 123.8(2) .
N12 N11 Cu1 112.3(2) 5_556
Cu1 N11 Cu1 91.78(9) 5_556
N13 N12 N11 175.9(4) .
S1 O11 Cu1 118.11(12) .
O13 S1 O12 116.15(15) .
O13 S1 O11 109.97(14) .
O12 S1 O11 111.64(15) .
O13 S1 C2 107.07(14) .
O12 S1 C2 106.86(14) .
O11 S1 C2 104.32(13) .
O11 Cu1 N11 92.85(9) .
O11 Cu1 N3 169.16(9) .
N11 Cu1 N3 92.39(10) .
O11 Cu1 N1 93.50(10) .
N11 Cu1 N1 173.47(10) .
N3 Cu1 N1 81.60(10) .
O11 Cu1 N11 96.62(9) 5_556
N11 Cu1 N11 88.22(10) 5_556
N3 Cu1 N11 93.02(9) 5_556
N1 Cu1 N11 89.55(9) 5_556

loop_
_geom_bond_atom_site_label_1
_geom_bond_atom_site_label_2
_geom_bond_distance
_geom_bond_site_symmetry_2
C1 C2 1.377(4) .
C1 C6 1.408(4) .
C1 N1 1.439(4) .
C2 C3 1.393(4) .
C2 S1 1.781(3) .
C3 C4 1.374(5) .
C3 H3 0.9300 .
C4 C5 1.384(5) .
C4 H4 0.9300 .
C5 C6 1.373(5) .
C5 H5 0.9300 .
C6 H6 0.9300 .
C11 N1 1.287(4) .
C11 C12 1.463(4) .
C11 H11 0.9300 .
C12 N3 1.352(4) .
C12 C13 1.383(4) .
C13 C14 1.383(5) .
C13 H13 0.9300 .
C14 C15 1.369(5) .
C14 H14 0.9300 .
C15 C16 1.387(4) .
C15 H15 0.9300 .
C16 N3 1.334(4) .
C16 H16 0.9300 .
N1 Cu1 2.024(2) .
N3 Cu1 1.991(2) .
N11 N12 1.204(3) .
N11 Cu1 1.957(2) .
N11 Cu1 2.406(3) 5_556
N12 N13 1.144(4) .
O11 S1 1.485(2) .
O11 Cu1 1.949(2) .
O12 S1 1.449(3) .
O13 S1 1.437(2) .
Cu1 N11 2.406(3) 5_556
